data_4027753
loop_
_publ_author_name
'Santhosh Reddy Mandha'
'Manjula Alla'
'Vittal Rao Bommena'
'Jagadeesh Babu Nanubolu'
'Santosh Kumar Lingala'
'Soujanya Yarasi'

_publ_section_title
;
 Oxidative Difunctionalization of 2-Amino-4H-pyrans in Iodobenzene
 Diacetate and N-Chlorosuccinimide: Reactivity, Mechanistic Insights, and
 DFT Calculations
;
_journal_name_full 'Journal of Organic Chemistry'
_journal_page_first 10648
_journal_page_last 10654
_journal_paper_doi 10.1021/jo301801b
_journal_volume 77
_journal_year 2012
_chemical_formula_moiety 'C22 H20 N2 O3'
_chemical_formula_sum 'C22 H20 N2 O3'
_chemical_formula_weight 360.40
_chemical_name_systematic
;
3-amino-2,2-dimethoxy-4-phenyl-
3,4-dihydro-2H-benzo[h]chromene-3-carbonitrile
;
_space_group_IT_number 14
_symmetry_cell_setting monoclinic
_symmetry_space_group_name_Hall '-P 2ybc'
_symmetry_space_group_name_H-M 'P 1 21/c 1'
_atom_sites_solution_hydrogens geom
_atom_sites_solution_primary direct
_atom_sites_solution_secondary difmap
_audit_creation_method SHELXL-97
_cell_angle_alpha 90.00
_cell_angle_beta 111.1500(10)
_cell_angle_gamma 90.00
_cell_formula_units_Z 4
_cell_length_a 9.0429(7)
_cell_length_b 19.0807(16)
_cell_length_c 11.3218(9)
_cell_measurement_reflns_used 8336
_cell_measurement_temperature 294(2)
_cell_measurement_theta_max 27.75
_cell_measurement_theta_min 2.204
_cell_volume 1821.9(3)
_computing_cell_refinement 'Bruker SMART'
_computing_data_collection 'Bruker SMART'
_computing_data_reduction 'Bruker SAINT'
_computing_molecular_graphics 'Bruker SHELXTL'
_computing_publication_material 'Bruker SHELXTL'
_computing_structure_refinement 'SHELXL-97 (Sheldrick, 1997)'
_computing_structure_solution 'SHELXS-97 (Sheldrick, 1990)'
_diffrn_ambient_temperature 294(2)
_diffrn_measured_fraction_theta_full 1.000
_diffrn_measured_fraction_theta_max 1.000
_diffrn_measurement_device_type 'CCD area detector'
_diffrn_measurement_method 'phi and omega scans'
_diffrn_radiation_monochromator graphite
_diffrn_radiation_source 'fine-focus sealed tube'
_diffrn_radiation_type MoK\a
_diffrn_radiation_wavelength 0.71073
_diffrn_reflns_av_R_equivalents 0.0194
_diffrn_reflns_av_sigmaI/netI 0.0133
_diffrn_reflns_limit_h_max 10
_diffrn_reflns_limit_h_min -10
_diffrn_reflns_limit_k_max 22
_diffrn_reflns_limit_k_min -22
_diffrn_reflns_limit_l_max 13
_diffrn_reflns_limit_l_min -13
_diffrn_reflns_number 17389
_diffrn_reflns_theta_full 25.00
_diffrn_reflns_theta_max 25.00
_diffrn_reflns_theta_min 2.13
_exptl_absorpt_coefficient_mu 0.088
_exptl_absorpt_correction_T_max 0.9731
_exptl_absorpt_correction_T_min 0.9630
_exptl_absorpt_correction_type multi-scan
_exptl_absorpt_process_details 'Bruker AXS SADABS program'
_exptl_crystal_colour colorless
_exptl_crystal_density_diffrn 1.314
_exptl_crystal_description block
_exptl_crystal_F_000 760
_exptl_crystal_size_max 0.43
_exptl_crystal_size_mid 0.34
_exptl_crystal_size_min 0.31
_refine_diff_density_max 0.161
_refine_diff_density_min -0.139
_refine_diff_density_rms 0.029
_refine_ls_extinction_method none
_refine_ls_goodness_of_fit_ref 1.029
_refine_ls_hydrogen_treatment mixed
_refine_ls_matrix_type full
_refine_ls_number_parameters 254
_refine_ls_number_reflns 3210
_refine_ls_number_restraints 0
_refine_ls_restrained_S_all 1.029
_refine_ls_R_factor_all 0.0416
_refine_ls_R_factor_gt 0.0355
_refine_ls_shift/su_max 0.001
_refine_ls_shift/su_mean 0.000
_refine_ls_structure_factor_coef Fsqd
_refine_ls_weighting_details 'calc w=1/[\s^2^(Fo^2^)+(0.0611P)^2^+0.2834P] where P=(Fo^2^+2Fc^2^)/3'
_refine_ls_weighting_scheme calc
_refine_ls_wR_factor_gt 0.1025
_refine_ls_wR_factor_ref 0.1096
_reflns_number_gt 2744
_reflns_number_total 3210
_reflns_threshold_expression >2sigma(I)
_cod_data_source_file jo301801b_si_002_1.cif
_cod_data_source_block 2a
_cod_database_code 4027753

loop_
_symmetry_equiv_pos_as_xyz
'x, y, z'
'-x, y+1/2, -z+1/2'
'-x, -y, -z'
'x, -y-1/2, z-1/2'

loop_
_atom_site_label
_atom_site_type_symbol
_atom_site_fract_x
_atom_site_fract_y
_atom_site_fract_z
_atom_site_U_iso_or_equiv
_atom_site_adp_type
_atom_site_occupancy
_atom_site_symmetry_multiplicity
_atom_site_calc_flag
_atom_site_refinement_flags
C1 C 0.06810(14) 0.52381(6) 0.27869(12) 0.0451(3) Uani 1 1 d .
C2 C 0.04371(16) 0.46781(6) 0.35115(12) 0.0486(3) Uani 1 1 d .
C3 C 0.15402(19) 0.45009(8) 0.47056(14) 0.0603(4) Uani 1 1 d .
H3 H 0.2455 0.4768 0.5060 0.072 Uiso 1 1 calc R
C4 C 0.1283(2) 0.39422(8) 0.53496(16) 0.0742(5) Uani 1 1 d .
H4 H 0.2029 0.3825 0.6137 0.089 Uiso 1 1 calc R
C5 C -0.0085(3) 0.35447(9) 0.48403(18) 0.0780(5) Uani 1 1 d .
H5 H -0.0252 0.3164 0.5290 0.094 Uiso 1 1 calc R
C6 C -0.1171(2) 0.37050(8) 0.37040(18) 0.0690(4) Uani 1 1 d .
H6 H -0.2082 0.3433 0.3379 0.083 Uiso 1 1 calc R
C7 C -0.09581(17) 0.42786(7) 0.29915(14) 0.0538(3) Uani 1 1 d .
C8 C -0.20411(16) 0.44577(7) 0.17940(15) 0.0574(4) Uani 1 1 d .
H8 H -0.2973 0.4201 0.1445 0.069 Uiso 1 1 calc R
C9 C -0.17524(15) 0.49997(7) 0.11344(13) 0.0525(3) Uani 1 1 d .
H9 H -0.2492 0.5106 0.0339 0.063 Uiso 1 1 calc R
C10 C -0.03632(14) 0.54067(6) 0.16199(12) 0.0441(3) Uani 1 1 d .
C11 C 0.00164(14) 0.59582(6) 0.08175(11) 0.0437(3) Uani 1 1 d .
H11 H 0.0459 0.5708 0.0265 0.052 Uiso 1 1 calc R
C12 C 0.13489(14) 0.64422(6) 0.16620(11) 0.0447(3) Uani 1 1 d .
C13 C 0.26545(14) 0.59794(7) 0.25811(12) 0.0475(3) Uani 1 1 d .
C14 C -0.13855(15) 0.63667(7) -0.00460(13) 0.0488(3) Uani 1 1 d .
C15 C -0.14410(17) 0.65410(8) -0.12429(13) 0.0598(4) Uani 1 1 d .
H15 H -0.0625 0.6399 -0.1506 0.072 Uiso 1 1 calc R
C16 C -0.2688(2) 0.69220(10) -0.20540(17) 0.0794(5) Uani 1 1 d .
H16 H -0.2698 0.7043 -0.2852 0.095 Uiso 1 1 calc R
C17 C -0.3905(2) 0.71215(10) -0.1693(2) 0.0865(6) Uani 1 1 d .
H17 H -0.4748 0.7377 -0.2244 0.104 Uiso 1 1 calc R
C18 C -0.38844(19) 0.69453(9) -0.0518(2) 0.0797(5) Uani 1 1 d .
H18 H -0.4724 0.7076 -0.0276 0.096 Uiso 1 1 calc R
C19 C -0.26272(17) 0.65746(8) 0.03132(16) 0.0627(4) Uani 1 1 d .
H19 H -0.2615 0.6464 0.1117 0.075 Uiso 1 1 calc R
C20 C 0.4401(2) 0.50733(10) 0.24499(18) 0.0874(6) Uani 1 1 d .
H20A H 0.5360 0.5333 0.2860 0.131 Uiso 1 1 calc R
H20B H 0.4551 0.4758 0.1842 0.131 Uiso 1 1 calc R
H20C H 0.4139 0.4810 0.3071 0.131 Uiso 1 1 calc R
C21 C 0.44592(19) 0.63223(8) 0.46650(14) 0.0675(4) Uani 1 1 d .
H21A H 0.3661 0.6461 0.4992 0.101 Uiso 1 1 calc R
H21B H 0.5381 0.6611 0.5029 0.101 Uiso 1 1 calc R
H21C H 0.4738 0.5841 0.4878 0.101 Uiso 1 1 calc R
C22 C 0.20645(15) 0.68185(7) 0.08530(13) 0.0498(3) Uani 1 1 d .
N1 N 0.07668(17) 0.69118(6) 0.23907(13) 0.0538(3) Uani 1 1 d .
N2 N 0.25596(16) 0.71236(7) 0.02245(14) 0.0684(4) Uani 1 1 d .
O1 O 0.20724(10) 0.55989(5) 0.33682(8) 0.0514(2) Uani 1 1 d .
O2 O 0.31506(10) 0.55445(5) 0.18256(9) 0.0551(3) Uani 1 1 d .
O3 O 0.38664(11) 0.64007(5) 0.33336(9) 0.0626(3) Uani 1 1 d .
H1N H 0.154(2) 0.7143(9) 0.2959(17) 0.073(5) Uiso 1 1 d .
H2N H 0.006(2) 0.7191(9) 0.1910(17) 0.073(5) Uiso 1 1 d .

loop_
_atom_site_aniso_label
_atom_site_aniso_U_11
_atom_site_aniso_U_22
_atom_site_aniso_U_33
_atom_site_aniso_U_23
_atom_site_aniso_U_13
_atom_site_aniso_U_12
C1 0.0451(7) 0.0424(6) 0.0491(7) -0.0051(5) 0.0185(6) -0.0029(5)
C2 0.0573(8) 0.0415(6) 0.0530(7) -0.0032(5) 0.0273(6) 0.0008(6)
C3 0.0734(10) 0.0544(8) 0.0548(8) 0.0030(6) 0.0253(7) -0.0030(7)
C4 0.1035(13) 0.0628(9) 0.0611(9) 0.0098(8) 0.0353(9) -0.0004(9)
C5 0.1154(15) 0.0562(9) 0.0796(12) 0.0045(8) 0.0557(11) -0.0117(9)
C6 0.0871(11) 0.0510(8) 0.0862(12) -0.0098(8) 0.0521(10) -0.0163(8)
C7 0.0618(8) 0.0446(7) 0.0665(9) -0.0100(6) 0.0371(7) -0.0048(6)
C8 0.0484(8) 0.0529(8) 0.0762(10) -0.0162(7) 0.0290(7) -0.0106(6)
C9 0.0431(7) 0.0550(8) 0.0578(8) -0.0104(6) 0.0162(6) 0.0003(6)
C10 0.0416(6) 0.0442(6) 0.0476(7) -0.0050(5) 0.0174(5) 0.0023(5)
C11 0.0397(6) 0.0487(7) 0.0433(7) -0.0024(5) 0.0156(5) 0.0055(5)
C12 0.0445(7) 0.0458(7) 0.0446(7) 0.0012(5) 0.0172(6) 0.0006(5)
C13 0.0428(7) 0.0496(7) 0.0464(7) 0.0022(5) 0.0119(6) -0.0045(5)
C14 0.0424(7) 0.0495(7) 0.0506(7) -0.0034(6) 0.0121(6) 0.0045(5)
C15 0.0551(8) 0.0658(9) 0.0515(8) 0.0017(7) 0.0108(6) 0.0066(7)
C16 0.0766(11) 0.0785(11) 0.0618(10) 0.0113(8) -0.0005(8) 0.0079(9)
C17 0.0592(10) 0.0741(11) 0.0983(14) 0.0091(10) -0.0051(10) 0.0183(8)
C18 0.0502(9) 0.0682(10) 0.1151(16) -0.0059(10) 0.0230(9) 0.0160(7)
C19 0.0510(8) 0.0630(9) 0.0753(10) -0.0039(7) 0.0241(7) 0.0103(7)
C20 0.0683(11) 0.0952(13) 0.0795(12) -0.0040(10) 0.0036(9) 0.0353(10)
C21 0.0661(9) 0.0677(9) 0.0544(8) -0.0045(7) 0.0044(7) -0.0103(7)
C22 0.0457(7) 0.0494(7) 0.0542(7) 0.0039(6) 0.0180(6) 0.0036(6)
N1 0.0580(7) 0.0509(7) 0.0539(7) -0.0065(6) 0.0219(6) 0.0015(6)
N2 0.0680(8) 0.0661(8) 0.0812(9) 0.0158(7) 0.0390(7) 0.0020(6)
O1 0.0493(5) 0.0538(5) 0.0451(5) 0.0047(4) 0.0098(4) -0.0095(4)
O2 0.0444(5) 0.0614(6) 0.0551(5) 0.0012(4) 0.0125(4) 0.0129(4)
O3 0.0558(6) 0.0683(6) 0.0528(6) 0.0027(5) 0.0066(5) -0.0204(5)

loop_
_atom_type_symbol
_atom_type_description
_atom_type_scat_dispersion_real
_atom_type_scat_dispersion_imag
_atom_type_scat_source
C C 0.0033 0.0016 'International Tables Vol C Tables 4.2.6.8 and 6.1.1.4'
H H 0.0000 0.0000 'International Tables Vol C Tables 4.2.6.8 and 6.1.1.4'
N N 0.0061 0.0033 'International Tables Vol C Tables 4.2.6.8 and 6.1.1.4'
O O 0.0106 0.0060 'International Tables Vol C Tables 4.2.6.8 and 6.1.1.4'

loop_
_geom_angle_atom_site_label_1
_geom_angle_atom_site_label_2
_geom_angle_atom_site_label_3
_geom_angle
C10 C1 O1 122.84(11)
C10 C1 C2 123.06(12)
O1 C1 C2 114.10(11)
C3 C2 C7 119.42(13)
C3 C2 C1 122.48(12)
C7 C2 C1 118.09(12)
C4 C3 C2 120.48(15)
C4 C3 H3 119.8
C2 C3 H3 119.8
C3 C4 C5 120.39(17)
C3 C4 H4 119.8
C5 C4 H4 119.8
C6 C5 C4 120.55(15)
C6 C5 H5 119.7
C4 C5 H5 119.7
C5 C6 C7 121.36(16)
C5 C6 H6 119.3
C7 C6 H6 119.3
C8 C7 C2 118.77(12)
C8 C7 C6 123.41(14)
C2 C7 C6 117.81(15)
C9 C8 C7 120.93(12)
C9 C8 H8 119.5
C7 C8 H8 119.5
C8 C9 C10 121.85(13)
C8 C9 H9 119.1
C10 C9 H9 119.1
C1 C10 C9 117.29(12)
C1 C10 C11 121.49(11)
C9 C10 C11 120.94(11)
C10 C11 C14 115.47(10)
C10 C11 C12 109.90(10)
C14 C11 C12 112.19(10)
C10 C11 H11 106.2
C14 C11 H11 106.2
C12 C11 H11 106.2
N1 C12 C22 112.56(11)
N1 C12 C13 108.62(11)
C22 C12 C13 107.21(10)
N1 C12 C11 111.21(10)
C22 C12 C11 108.89(10)
C13 C12 C11 108.19(10)
O2 C13 O3 111.76(10)
O2 C13 O1 111.50(11)
O3 C13 O1 107.97(10)
O2 C13 C12 105.54(10)
O3 C13 C12 109.15(10)
O1 C13 C12 110.92(10)
C15 C14 C19 118.31(13)
C15 C14 C11 119.07(12)
C19 C14 C11 122.62(13)
C16 C15 C14 120.90(15)
C16 C15 H15 119.5
C14 C15 H15 119.5
C17 C16 C15 120.28(18)
C17 C16 H16 119.9
C15 C16 H16 119.9
C16 C17 C18 119.75(16)
C16 C17 H17 120.1
C18 C17 H17 120.1
C17 C18 C19 120.55(16)
C17 C18 H18 119.7
C19 C18 H18 119.7
C18 C19 C14 120.18(16)
C18 C19 H19 119.9
C14 C19 H19 119.9
O2 C20 H20A 109.5
O2 C20 H20B 109.5
H20A C20 H20B 109.5
O2 C20 H20C 109.5
H20A C20 H20C 109.5
H20B C20 H20C 109.5
O3 C21 H21A 109.5
O3 C21 H21B 109.5
H21A C21 H21B 109.5
O3 C21 H21C 109.5
H21A C21 H21C 109.5
H21B C21 H21C 109.5
N2 C22 C12 177.21(14)
C12 N1 H1N 112.0(11)
C12 N1 H2N 111.3(11)
H1N N1 H2N 111.4(16)
C1 O1 C13 116.53(9)
C13 O2 C20 116.89(11)
C13 O3 C21 120.56(11)

loop_
_geom_bond_atom_site_label_1
_geom_bond_atom_site_label_2
_geom_bond_distance
C1 C10 1.3567(18)
C1 O1 1.3757(14)
C1 C2 1.4121(18)
C2 C3 1.401(2)
C2 C7 1.4083(19)
C3 C4 1.358(2)
C3 H3 0.9300
C4 C5 1.387(3)
C4 H4 0.9300
C5 C6 1.342(3)
C5 H5 0.9300
C6 C7 1.413(2)
C6 H6 0.9300
C7 C8 1.399(2)
C8 C9 1.355(2)
C8 H8 0.9300
C9 C10 1.4090(18)
C9 H9 0.9300
C10 C11 1.5085(17)
C11 C14 1.5086(17)
C11 C12 1.5451(17)
C11 H11 0.9800
C12 N1 1.4402(16)
C12 C22 1.4835(18)
C12 C13 1.5395(17)
C13 O2 1.3777(16)
C13 O3 1.3782(15)
C13 O1 1.3917(15)
C14 C15 1.378(2)
C14 C19 1.3832(19)
C15 C16 1.377(2)
C15 H15 0.9300
C16 C17 1.359(3)
C16 H16 0.9300
C17 C18 1.366(3)
C17 H17 0.9300
C18 C19 1.381(2)
C18 H18 0.9300
C19 H19 0.9300
C20 O2 1.4178(17)
C20 H20A 0.9600
C20 H20B 0.9600
C20 H20C 0.9600
C21 O3 1.4138(17)
C21 H21A 0.9600
C21 H21B 0.9600
C21 H21C 0.9600
C22 N2 1.1294(17)
N1 H1N 0.878(19)
N1 H2N 0.857(18)

loop_
_geom_torsion_atom_site_label_1
_geom_torsion_atom_site_label_2
_geom_torsion_atom_site_label_3
_geom_torsion_atom_site_label_4
_geom_torsion
C10 C1 C2 C3 178.72(12)
O1 C1 C2 C3 -1.28(18)
C10 C1 C2 C7 0.00(19)
O1 C1 C2 C7 180.00(10)
C7 C2 C3 C4 1.1(2)
C1 C2 C3 C4 -177.62(13)
C2 C3 C4 C5 -0.8(2)
C3 C4 C5 C6 0.2(3)
C4 C5 C6 C7 0.1(3)
C3 C2 C7 C8 -179.42(12)
C1 C2 C7 C8 -0.66(18)
C3 C2 C7 C6 -0.75(19)
C1 C2 C7 C6 178.01(12)
C5 C6 C7 C8 178.76(15)
C5 C6 C7 C2 0.2(2)
C2 C7 C8 C9 0.78(19)
C6 C7 C8 C9 -177.81(13)
C7 C8 C9 C10 -0.2(2)
O1 C1 C10 C9 -179.46(11)
C2 C1 C10 C9 0.54(19)
O1 C1 C10 C11 6.58(18)
C2 C1 C10 C11 -173.42(11)
C8 C9 C10 C1 -0.43(18)
C8 C9 C10 C11 173.57(11)
C1 C10 C11 C14 -148.42(12)
C9 C10 C11 C14 37.83(16)
C1 C10 C11 C12 -20.31(15)
C9 C10 C11 C12 165.95(11)
C10 C11 C12 N1 -73.86(13)
C14 C11 C12 N1 56.05(14)
C10 C11 C12 C22 161.56(10)
C14 C11 C12 C22 -68.53(13)
C10 C11 C12 C13 45.35(12)
C14 C11 C12 C13 175.26(10)
N1 C12 C13 O2 179.80(10)
C22 C12 C13 O2 -58.32(12)
C11 C12 C13 O2 58.97(12)
N1 C12 C13 O3 -59.94(13)
C22 C12 C13 O3 61.94(13)
C11 C12 C13 O3 179.23(10)
N1 C12 C13 O1 58.90(13)
C22 C12 C13 O1 -179.21(10)
C11 C12 C13 O1 -61.92(13)
C10 C11 C14 C15 -141.31(13)
C12 C11 C14 C15 91.72(14)
C10 C11 C14 C19 38.62(17)
C12 C11 C14 C19 -88.35(15)
C19 C14 C15 C16 1.0(2)
C11 C14 C15 C16 -179.07(14)
C14 C15 C16 C17 -1.2(3)
C15 C16 C17 C18 0.3(3)
C16 C17 C18 C19 0.9(3)
C17 C18 C19 C14 -1.2(3)
C15 C14 C19 C18 0.2(2)
C11 C14 C19 C18 -179.74(14)
N1 C12 C22 N2 -43(3)
C13 C12 C22 N2 -162(3)
C11 C12 C22 N2 81(3)
C10 C1 O1 C13 -21.71(17)
C2 C1 O1 C13 158.29(11)
O2 C13 O1 C1 -67.72(13)
O3 C13 O1 C1 169.14(10)
C12 C13 O1 C1 49.59(14)
O3 C13 O2 C20 59.59(16)
O1 C13 O2 C20 -61.36(16)
C12 C13 O2 C20 178.12(12)
O2 C13 O3 C21 -114.10(14)
O1 C13 O3 C21 8.88(17)
C12 C13 O3 C21 129.54(13)
